data_1535311
loop_
_publ_author_name
'Bobev, S.'
'Sevov, S.C.'

_publ_section_title
;
 Five Ternary Zintl Phases in the Systems Alkali-Metal Indium Bismuth
;
_journal_name_full 'Journal of Solid State Chemistry'
_journal_page_first 436
_journal_page_last 448
_journal_volume 163
_journal_year 2001
_chemical_formula_sum 'Bi In0.67 Na'
_space_group_IT_number 62
_symmetry_space_group_name_Hall '-P 2ac 2n'
_symmetry_space_group_name_H-M 'P n m a'
_cell_angle_alpha 90
_cell_angle_beta 90
_cell_angle_gamma 90
_cell_formula_units_Z 4
_cell_length_a 8.062
_cell_length_b 4.8684
_cell_length_c 9.2455
_cell_volume 362.877
_citation_journal_id_ASTM JSSCBI
_cod_data_source_file Bobev_JSSCBI_2001_1142.cif
_cod_data_source_block Bi1In0.67Na1
_cod_original_formula_sum 'Bi1 In0.67 Na1'
_cod_database_code 1535311

loop_
_symmetry_equiv_pos_as_xyz
x,y,z
-x+1/2,-y,z+1/2
x+1/2,-y+1/2,-z+1/2
-x,y+1/2,-z
-x,-y,-z
x-1/2,y,-z-1/2
-x-1/2,y-1/2,z-1/2
x,-y-1/2,z

loop_
_atom_site_label
_atom_site_type_symbol
_atom_site_fract_x
_atom_site_fract_y
_atom_site_fract_z
_atom_site_occupancy
_atom_site_U_iso_or_equiv
Bi1 Bi 0.23602 0.25 0.38676 1 0.0
Na1 Na 0.976 0.25 0.8205 1 0.0
In1 In 0.3664 0.25 0.0704 0.67 0.0
